data_7708887
loop_
_publ_author_name
'Dong, Yubao'
'Zhu, Li'
'Yin, Bing'
'Zhu, Xinrui'
'Li, Dongfeng'

_publ_section_title
;
 Regulating the magnetic properties of seven-coordinated Dy(III)
 single-ion magnets through the effect of positional isomers on axial
 crystal-field.
;
_journal_name_full 'Dalton transactions (Cambridge, England : 2003)'
_journal_paper_doi 10.1039/d1dt02925h
_journal_year 2021
_chemical_absolute_configuration s
_chemical_formula_moiety 'C30 H32 Br Dy N4 O4'
_chemical_formula_sum 'C30 H32 Br Dy N4 O4'
_chemical_formula_weight 755.00
_space_group_crystal_system orthorhombic
_space_group_IT_number 19
_space_group_name_Hall 'P 2ac 2ab'
_space_group_name_H-M_alt 'P 21 21 21'
_atom_sites_solution_hydrogens geom
_atom_sites_solution_primary direct
_audit_creation_date 2020-12-14
_audit_creation_method
;
Olex2 1.3-alpha
(compiled 2019.04.09 svn.r3586 for OlexSys, GUI svn.r5731)
;
_audit_update_record
;
2021-03-19 deposited with the CCDC.	2021-11-01 downloaded from the CCDC.
;
_cell_angle_alpha 90
_cell_angle_beta 90
_cell_angle_gamma 90
_cell_formula_units_Z 4
_cell_length_a 8.5766(7)
_cell_length_b 18.0373(14)
_cell_length_c 18.8912(15)
_cell_measurement_reflns_used 9130
_cell_measurement_temperature 296.15
_cell_measurement_theta_max 25.00
_cell_measurement_theta_min 2.26
_cell_volume 2922.4(4)
_computing_cell_refinement 'SAINT v7.68A (Bruker, 2009)'
_computing_data_reduction 'SAINT v7.68A (Bruker, 2009)'
_computing_molecular_graphics 'Olex2 (Dolomanov et al., 2009)'
_computing_publication_material 'Olex2 (Dolomanov et al., 2009)'
_computing_structure_refinement 'ShelXL (Sheldrick, 2015)'
_computing_structure_solution 'ShelXS (Sheldrick, 2008)'
_diffrn_ambient_temperature 296.15
_diffrn_measured_fraction_theta_full 0.998
_diffrn_measured_fraction_theta_max 0.998
_diffrn_measurement_device_type 'Bruker APEX-II CCD'
_diffrn_measurement_method '\f and \w scans'
_diffrn_radiation_monochromator graphite
_diffrn_radiation_type MoK\a
_diffrn_radiation_wavelength 0.71073
_diffrn_reflns_av_R_equivalents 0.0298
_diffrn_reflns_av_unetI/netI 0.0275
_diffrn_reflns_Laue_measured_fraction_full 0.998
_diffrn_reflns_Laue_measured_fraction_max 0.998
_diffrn_reflns_limit_h_max 10
_diffrn_reflns_limit_h_min -10
_diffrn_reflns_limit_k_max 21
_diffrn_reflns_limit_k_min -21
_diffrn_reflns_limit_l_max 21
_diffrn_reflns_limit_l_min -22
_diffrn_reflns_number 20494
_diffrn_reflns_point_group_measured_fraction_full 0.998
_diffrn_reflns_point_group_measured_fraction_max 0.998
_diffrn_reflns_theta_full 25.022
_diffrn_reflns_theta_max 25.022
_diffrn_reflns_theta_min 1.561
_diffrn_standards_number 0
_exptl_absorpt_coefficient_mu 3.966
_exptl_absorpt_correction_T_max 0.7452
_exptl_absorpt_correction_T_min 0.5182
_exptl_absorpt_correction_type multi-scan
_exptl_absorpt_process_details
;
SADABS-2008/1 (Bruker,2008) was used for absorption correction.
wR2(int) was 0.0917 before and 0.0488 after correction.
The Ratio of minimum to maximum transmission is 0.6954.
The \l/2 correction factor is 0.0015.
;
_exptl_crystal_colour 'clear light colourless'
_exptl_crystal_colour_lustre clear
_exptl_crystal_colour_modifier light
_exptl_crystal_colour_primary colourless
_exptl_crystal_density_diffrn 1.716
_exptl_crystal_description block
_exptl_crystal_F_000 1492
_exptl_crystal_size_max 0.2
_exptl_crystal_size_mid 0.1
_exptl_crystal_size_min 0.1
_refine_diff_density_max 1.109
_refine_diff_density_min -0.409
_refine_diff_density_rms 0.088
_refine_ls_abs_structure_details
;
 Refined as an inversion twin.
;
_refine_ls_abs_structure_Flack 0.517(13)
_refine_ls_extinction_method none
_refine_ls_goodness_of_fit_ref 1.073
_refine_ls_hydrogen_treatment constr
_refine_ls_matrix_type full
_refine_ls_number_parameters 364
_refine_ls_number_reflns 5169
_refine_ls_number_restraints 0
_refine_ls_restrained_S_all 1.073
_refine_ls_R_factor_all 0.0261
_refine_ls_R_factor_gt 0.0220
_refine_ls_shift/su_max 0.001
_refine_ls_shift/su_mean 0.000
_refine_ls_structure_factor_coef Fsqd
_refine_ls_weighting_details 'w=1/[\s^2^(Fo^2^)+(0.0223P)^2^+0.3326P] where P=(Fo^2^+2Fc^2^)/3'
_refine_ls_weighting_scheme calc
_refine_ls_wR_factor_gt 0.0463
_refine_ls_wR_factor_ref 0.0475
_reflns_Friedel_coverage 0.761
_reflns_Friedel_fraction_full 0.999
_reflns_Friedel_fraction_max 0.999
_reflns_number_gt 4779
_reflns_number_total 5169
_reflns_threshold_expression 'I > 2\s(I)'
_cod_data_source_file d1dt02925h2.cif
_cod_data_source_block t_CCDC3
_cod_database_code 7708887
_shelx_shelxl_version_number 2018/3
_shelx_space_group_comment
;
The symmetry employed for this shelxl refinement is uniquely defined
by the following loop, which should always be used as a source of
symmetry information in preference to the above space-group names.
They are only intended as comments.
;
_shelx_estimated_absorpt_t_max 0.693
_shelx_estimated_absorpt_t_min 0.504
_olex2_refinement_description
;
1. Twinned data refinement
 Scales: 0.483(13)
 0.517(13)
2. Fixed Uiso
 At 1.2 times of:
  All C(H) groups, All C(H,H) groups
 At 1.5 times of:
  All C(H,H,H) groups
3.a Secondary CH2 refined with riding coordinates:
 C15(H15A,H15B), C23(H23A,H23B), C7(H7A,H7B), C8(H8A,H8B), C6(H6A,H6B), C9(H9A,
 H9B)
3.b Aromatic/amide H refined with riding coordinates:
 C12(H12), C11(H11), C4(H4), C2(H2), C3(H3), C1(H1), C17(H17), C25(H25),
 C19(H19), C27(H27), C26(H26), C18(H18), C13(H13), C14(H14)
3.c Idealised Me refined as rotating group:
 C30(H30A,H30B,H30C), C22(H22A,H22B,H22C)
;
_olex2_submission_special_instructions 'No special instructions were received'

loop_
_space_group_symop_operation_xyz
'x, y, z'
'-x+1/2, -y, z+1/2'
'x+1/2, -y+1/2, -z'
'-x, y+1/2, -z+1/2'

loop_
_atom_site_label
_atom_site_type_symbol
_atom_site_fract_x
_atom_site_fract_y
_atom_site_fract_z
_atom_site_U_iso_or_equiv
_atom_site_adp_type
_atom_site_occupancy
_atom_site_site_symmetry_order
_atom_site_calc_flag
_atom_site_refinement_flags_posn
_atom_site_refinement_flags_adp
_atom_site_refinement_flags_occupancy
_atom_site_disorder_assembly
_atom_site_disorder_group
Dy1 Dy 0.27787(2) 0.55318(2) 0.25285(2) 0.02306(7) Uani 1 1 d . . . . .
C12 C 0.7896(10) 0.5274(4) 0.4128(3) 0.059(2) Uani 1 1 d . . . . .
H12 H 0.878491 0.525002 0.440913 0.071 Uiso 1 1 calc R . . . .
C11 C 0.7186(8) 0.5943(4) 0.4013(3) 0.0443(15) Uani 1 1 d . . . . .
H11 H 0.759057 0.637603 0.420616 0.053 Uiso 1 1 calc R . . . .
N4 N 0.5242(5) 0.5348(2) 0.3310(2) 0.0370(11) Uani 1 1 d . . . . .
C10 C 0.5858(6) 0.5957(3) 0.3603(3) 0.0324(13) Uani 1 1 d . . . . .
C5 C -0.0282(6) 0.5814(3) 0.1432(3) 0.0345(13) Uani 1 1 d . . . . .
N1 N 0.0243(5) 0.5275(3) 0.1853(2) 0.0382(11) Uani 1 1 d . . . . .
C4 C -0.1596(8) 0.5731(4) 0.1017(3) 0.0494(17) Uani 1 1 d . . . . .
H4 H -0.192475 0.610916 0.071753 0.059 Uiso 1 1 calc R . . . .
C2 C -0.1922(8) 0.4525(4) 0.1499(4) 0.069(2) Uani 1 1 d . . . . .
H2 H -0.246771 0.408127 0.153878 0.082 Uiso 1 1 calc R . . . .
C3 C -0.2411(11) 0.5071(5) 0.1057(4) 0.069(3) Uani 1 1 d . . . . .
H3 H -0.329519 0.500076 0.077983 0.083 Uiso 1 1 calc R . . . .
C1 C -0.0599(8) 0.4650(3) 0.1885(4) 0.0542(17) Uani 1 1 d . . . . .
H1 H -0.026253 0.427758 0.218895 0.065 Uiso 1 1 calc R . . . .
O1 O 0.1551(4) 0.58302(18) 0.34696(16) 0.0318(8) Uani 1 1 d . . . . .
C24 C 0.5414(8) 0.6811(4) 0.1470(3) 0.0316(15) Uani 1 1 d . . . . .
O2 O 0.3975(4) 0.56880(17) 0.15396(16) 0.0315(8) Uani 1 1 d . . . . .
O4 O 0.3434(6) 0.5713(2) 0.01532(19) 0.0541(12) Uani 1 1 d . . . . .
C21 C 0.1018(7) 0.6440(3) 0.3783(3) 0.0267(13) Uani 1 1 d . . . . .
C16 C 0.0265(6) 0.6996(3) 0.3392(3) 0.0292(12) Uani 1 1 d . . . . .
C20 C 0.1205(7) 0.6548(3) 0.4511(3) 0.0356(13) Uani 1 1 d . . . . .
C17 C -0.0236(8) 0.7644(3) 0.3715(3) 0.0458(16) Uani 1 1 d . . . . .
H17 H -0.072811 0.800945 0.344855 0.055 Uiso 1 1 calc R . . . .
C25 C 0.5999(8) 0.7389(3) 0.1072(3) 0.0447(16) Uani 1 1 d . . . . .
H25 H 0.656885 0.776315 0.128981 0.054 Uiso 1 1 calc R . . . .
C28 C 0.4294(7) 0.6280(3) 0.0423(3) 0.0357(14) Uani 1 1 d . . . . .
C29 C 0.4556(7) 0.6247(3) 0.1158(3) 0.0299(13) Uani 1 1 d . . . . .
C19 C 0.0696(9) 0.7197(3) 0.4826(3) 0.0531(18) Uani 1 1 d . . . . .
H19 H 0.082780 0.726430 0.531059 0.064 Uiso 1 1 calc R . . . .
C27 C 0.4893(8) 0.6860(3) 0.0030(3) 0.0498(17) Uani 1 1 d . . . . .
H27 H 0.472336 0.687906 -0.045541 0.060 Uiso 1 1 calc R . . . .
C26 C 0.5743(10) 0.7413(4) 0.0358(3) 0.062(2) Uani 1 1 d . . . . .
H26 H 0.614281 0.780303 0.009231 0.074 Uiso 1 1 calc R . . . .
C30 C 0.3018(9) 0.5727(3) -0.0571(3) 0.057(2) Uani 1 1 d . . . . .
H30A H 0.394526 0.572374 -0.085606 0.086 Uiso 1 1 calc GR . . . .
H30B H 0.242884 0.616777 -0.066918 0.086 Uiso 1 1 calc GR . . . .
H30C H 0.239837 0.529884 -0.068045 0.086 Uiso 1 1 calc GR . . . .
C18 C -0.0007(8) 0.7748(3) 0.4427(4) 0.058(2) Uani 1 1 d . . . . .
H18 H -0.032346 0.818663 0.464135 0.070 Uiso 1 1 calc R . . . .
N3 N 0.4396(5) 0.6723(2) 0.27383(19) 0.0268(10) Uani 1 1 d . . . . .
C15 C -0.0110(6) 0.6846(3) 0.2617(3) 0.0349(15) Uani 1 1 d . . . . .
H15A H -0.079836 0.641952 0.259496 0.042 Uiso 1 1 calc R . . . .
H15B H -0.068177 0.726745 0.243283 0.042 Uiso 1 1 calc R . . . .
N2 N 0.1235(5) 0.6705(2) 0.2146(2) 0.0274(10) Uani 1 1 d . . . . .
C23 C 0.5777(6) 0.6754(3) 0.2253(3) 0.0333(13) Uani 1 1 d . . . . .
H23A H 0.639993 0.631199 0.232980 0.040 Uiso 1 1 calc R . . . .
H23B H 0.641164 0.717683 0.238627 0.040 Uiso 1 1 calc R . . . .
C13 C 0.7315(9) 0.4649(5) 0.3836(4) 0.069(2) Uani 1 1 d . . . . .
H13 H 0.780488 0.419453 0.390384 0.082 Uiso 1 1 calc R . . . .
Br1 Br 0.28258(7) 0.39570(2) 0.25509(3) 0.04663(15) Uani 1 1 d . . . . .
C14 C 0.5980(8) 0.4702(4) 0.3435(4) 0.0560(18) Uani 1 1 d . . . . .
H14 H 0.556700 0.427109 0.324115 0.067 Uiso 1 1 calc R . . . .
O3 O 0.1899(6) 0.5982(2) 0.48677(18) 0.0517(12) Uani 1 1 d . . . . .
C7 C 0.2243(7) 0.7371(3) 0.2093(3) 0.0337(12) Uani 1 1 d . . . . .
H7A H 0.159395 0.781067 0.211023 0.040 Uiso 1 1 calc R . . . .
H7B H 0.277227 0.736590 0.163925 0.040 Uiso 1 1 calc R . . . .
C8 C 0.3448(7) 0.7414(3) 0.2678(3) 0.0340(14) Uani 1 1 d . . . . .
H8A H 0.413767 0.782910 0.258685 0.041 Uiso 1 1 calc R . . . .
H8B H 0.292401 0.750419 0.312427 0.041 Uiso 1 1 calc R . . . .
C22 C 0.1719(10) 0.5960(4) 0.5622(3) 0.060(2) Uani 1 1 d . . . . .
H22A H 0.063083 0.597879 0.573962 0.090 Uiso 1 1 calc GR . . . .
H22B H 0.224339 0.637697 0.582978 0.090 Uiso 1 1 calc GR . . . .
H22C H 0.216265 0.550917 0.580231 0.090 Uiso 1 1 calc GR . . . .
C6 C 0.0608(7) 0.6529(3) 0.1435(3) 0.0314(15) Uani 1 1 d . . . . .
H6A H 0.146343 0.649606 0.110020 0.038 Uiso 1 1 calc R . . . .
H6B H -0.007350 0.692747 0.128205 0.038 Uiso 1 1 calc R . . . .
C9 C 0.4995(7) 0.6678(4) 0.3471(3) 0.0322(16) Uani 1 1 d . . . . .
H9A H 0.413103 0.671714 0.379993 0.039 Uiso 1 1 calc R . . . .
H9B H 0.569382 0.709101 0.355747 0.039 Uiso 1 1 calc R . . . .

loop_
_atom_site_aniso_label
_atom_site_aniso_U_11
_atom_site_aniso_U_22
_atom_site_aniso_U_33
_atom_site_aniso_U_23
_atom_site_aniso_U_13
_atom_site_aniso_U_12
Dy1 0.02885(12) 0.02126(10) 0.01908(11) 0.00041(11) -0.00197(14) 0.00009(8)
C12 0.049(5) 0.081(5) 0.048(4) 0.010(4) -0.017(3) 0.012(5)
C11 0.037(4) 0.063(4) 0.033(3) 0.005(3) -0.009(3) -0.007(3)
N4 0.036(3) 0.038(3) 0.037(3) 0.001(2) -0.009(2) 0.003(2)
C10 0.025(3) 0.047(4) 0.025(3) 0.003(2) -0.001(2) -0.003(2)
C5 0.035(3) 0.039(3) 0.029(3) -0.006(2) 0.000(3) 0.002(3)
N1 0.035(3) 0.038(3) 0.041(3) -0.001(2) -0.007(2) -0.004(2)
C4 0.050(4) 0.055(4) 0.044(4) -0.014(3) -0.013(3) 0.005(3)
C2 0.043(5) 0.052(4) 0.110(6) -0.020(4) -0.018(4) -0.010(4)
C3 0.060(6) 0.069(6) 0.078(5) -0.033(4) -0.026(5) 0.006(5)
C1 0.048(4) 0.037(4) 0.077(5) 0.000(3) -0.016(4) -0.006(3)
O1 0.043(2) 0.0272(18) 0.0248(18) 0.0023(14) 0.0018(17) 0.0055(17)
C24 0.026(3) 0.042(4) 0.026(3) 0.000(2) 0.002(3) -0.006(3)
O2 0.043(2) 0.027(2) 0.0246(18) -0.0025(14) 0.0032(16) -0.0052(16)
O4 0.095(4) 0.042(2) 0.0248(19) -0.0004(16) -0.014(2) -0.019(2)
C21 0.028(3) 0.028(3) 0.024(3) 0.002(2) 0.002(3) -0.001(2)
C16 0.019(3) 0.034(3) 0.034(3) -0.001(2) 0.004(2) 0.001(2)
C20 0.040(4) 0.036(3) 0.030(3) 0.001(2) -0.001(3) 0.003(3)
C17 0.050(4) 0.039(4) 0.048(4) -0.004(3) -0.001(3) 0.016(3)
C25 0.055(4) 0.046(4) 0.033(3) 0.003(3) -0.002(3) -0.019(3)
C28 0.044(4) 0.034(3) 0.029(3) 0.000(2) -0.001(3) -0.001(2)
C29 0.037(3) 0.030(3) 0.022(3) 0.001(2) 0.002(2) -0.001(2)
C19 0.077(5) 0.052(4) 0.031(3) -0.013(3) -0.003(3) 0.012(4)
C27 0.070(5) 0.056(4) 0.024(3) 0.012(3) -0.001(3) -0.010(3)
C26 0.087(6) 0.056(4) 0.042(4) 0.021(3) -0.003(4) -0.029(4)
C30 0.094(6) 0.044(4) 0.034(3) -0.010(3) -0.019(3) 0.014(4)
C18 0.079(6) 0.044(4) 0.053(4) -0.019(3) 0.003(4) 0.022(4)
N3 0.030(3) 0.029(2) 0.022(2) -0.0007(15) -0.0034(17) -0.0019(18)
C15 0.027(3) 0.038(3) 0.039(4) 0.009(3) 0.003(3) 0.006(2)
N2 0.026(3) 0.028(2) 0.028(2) 0.0016(17) -0.0055(18) 0.0008(18)
C23 0.023(3) 0.044(3) 0.033(3) 0.001(2) 0.000(2) -0.006(2)
C13 0.053(5) 0.070(5) 0.084(5) 0.019(4) -0.025(4) 0.013(5)
Br1 0.0703(4) 0.0247(2) 0.0449(3) -0.0003(3) -0.0179(5) 0.0023(2)
C14 0.045(4) 0.047(4) 0.076(5) 0.007(3) -0.020(4) 0.008(3)
O3 0.090(4) 0.044(2) 0.0208(19) 0.0005(16) -0.006(2) 0.011(2)
C7 0.040(3) 0.024(3) 0.037(3) 0.009(2) -0.005(3) 0.001(2)
C8 0.037(3) 0.021(2) 0.043(4) -0.004(2) 0.005(3) 0.000(2)
C22 0.100(6) 0.055(4) 0.025(3) 0.004(3) -0.006(3) -0.019(4)
C6 0.036(4) 0.038(4) 0.021(3) 0.008(3) -0.003(3) 0.004(3)
C9 0.032(4) 0.040(4) 0.024(3) -0.012(3) -0.007(3) -0.004(3)

loop_
_atom_type_symbol
_atom_type_description
_atom_type_scat_dispersion_real
_atom_type_scat_dispersion_imag
_atom_type_scat_source
C C 0.0033 0.0016 'International Tables Vol C Tables 4.2.6.8 and 6.1.1.4'
H H 0.0000 0.0000 'International Tables Vol C Tables 4.2.6.8 and 6.1.1.4'
Br Br -0.2901 2.4595 'International Tables Vol C Tables 4.2.6.8 and 6.1.1.4'
Dy Dy -0.1892 4.4098 'International Tables Vol C Tables 4.2.6.8 and 6.1.1.4'
N N 0.0061 0.0033 'International Tables Vol C Tables 4.2.6.8 and 6.1.1.4'
O O 0.0106 0.0060 'International Tables Vol C Tables 4.2.6.8 and 6.1.1.4'

loop_
_geom_angle_atom_site_label_1
_geom_angle_atom_site_label_2
_geom_angle_atom_site_label_3
_geom_angle
_geom_angle_site_symmetry_1
_geom_angle_site_symmetry_3
_geom_angle_publ_flag
N4 Dy1 Br1 81.50(10) . . ?
N1 Dy1 N4 161.68(15) . . ?
N1 Dy1 N3 132.91(14) . . ?
N1 Dy1 N2 64.95(13) . . ?
N1 Dy1 Br1 80.72(10) . . ?
O1 Dy1 N4 87.70(14) . . ?
O1 Dy1 N1 92.37(14) . . ?
O1 Dy1 O2 157.79(13) . . ?
O1 Dy1 N3 85.84(13) . . ?
O1 Dy1 N2 76.99(13) . . ?
O1 Dy1 Br1 104.28(9) . . ?
O2 Dy1 N4 97.05(14) . . ?
O2 Dy1 N1 89.78(14) . . ?
O2 Dy1 N3 76.62(12) . . ?
O2 Dy1 N2 83.97(13) . . ?
O2 Dy1 Br1 97.89(9) . . ?
N3 Dy1 N4 65.38(13) . . ?
N3 Dy1 N2 68.87(13) . . ?
N3 Dy1 Br1 145.11(9) . . ?
N2 Dy1 N4 132.54(13) . . ?
N2 Dy1 Br1 145.64(9) . . ?
C13 C12 C11 120.4(7) . . ?
C12 C11 C10 118.3(6) . . ?
C10 N4 Dy1 116.8(3) . . ?
C10 N4 C14 116.9(5) . . ?
C14 N4 Dy1 126.3(4) . . ?
C11 C10 C9 120.8(5) . . ?
N4 C10 C11 122.8(5) . . ?
N4 C10 C9 116.3(5) . . ?
N1 C5 C4 122.3(6) . . ?
N1 C5 C6 116.9(5) . . ?
C4 C5 C6 120.7(5) . . ?
C5 N1 Dy1 116.8(4) . . ?
C5 N1 C1 117.2(5) . . ?
C1 N1 Dy1 126.0(4) . . ?
C3 C4 C5 118.4(6) . . ?
C3 C2 C1 117.7(7) . . ?
C2 C3 C4 120.1(7) . . ?
N1 C1 C2 124.3(6) . . ?
C21 O1 Dy1 138.5(3) . . ?
C25 C24 C29 121.0(5) . . ?
C25 C24 C23 120.6(5) . . ?
C29 C24 C23 118.3(5) . . ?
C29 O2 Dy1 138.2(3) . . ?
C28 O4 C30 119.1(4) . . ?
O1 C21 C16 120.9(5) . . ?
O1 C21 C20 120.9(5) . . ?
C20 C21 C16 118.2(5) . . ?
C21 C16 C15 118.4(5) . . ?
C17 C16 C21 120.8(5) . . ?
C17 C16 C15 120.5(5) . . ?
C19 C20 C21 120.3(5) . . ?
O3 C20 C21 115.6(5) . . ?
O3 C20 C19 124.1(5) . . ?
C18 C17 C16 120.1(6) . . ?
C26 C25 C24 120.2(6) . . ?
O4 C28 C29 115.2(5) . . ?
O4 C28 C27 124.7(5) . . ?
C27 C28 C29 120.1(5) . . ?
C24 C29 C28 118.2(5) . . ?
O2 C29 C24 121.5(5) . . ?
O2 C29 C28 120.3(5) . . ?
C20 C19 C18 120.7(6) . . ?
C26 C27 C28 120.1(5) . . ?
C25 C26 C27 120.3(5) . . ?
C17 C18 C19 119.9(5) . . ?
C23 N3 Dy1 111.1(3) . . ?
C8 N3 Dy1 112.9(3) . . ?
C8 N3 C23 110.7(4) . . ?
C9 N3 Dy1 106.5(3) . . ?
C9 N3 C23 107.4(4) . . ?
C9 N3 C8 107.9(4) . . ?
N2 C15 C16 116.4(4) . . ?
C15 N2 Dy1 111.7(3) . . ?
C15 N2 C7 110.9(4) . . ?
C15 N2 C6 107.4(4) . . ?
C7 N2 Dy1 112.4(3) . . ?
C6 N2 Dy1 105.2(3) . . ?
C6 N2 C7 108.9(4) . . ?
N3 C23 C24 115.9(4) . . ?
C12 C13 C14 118.3(7) . . ?
N4 C14 C13 123.2(7) . . ?
C20 O3 C22 117.8(5) . . ?
N2 C7 C8 112.9(4) . . ?
N3 C8 C7 112.7(4) . . ?
N2 C6 C5 111.8(4) . . ?
N3 C9 C10 111.8(4) . . ?

loop_
_geom_bond_atom_site_label_1
_geom_bond_atom_site_label_2
_geom_bond_distance
_geom_bond_site_symmetry_2
_geom_bond_publ_flag
Dy1 N4 2.599(4) . ?
Dy1 N1 2.563(4) . ?
Dy1 O1 2.135(3) . ?
Dy1 O2 2.150(3) . ?
Dy1 N3 2.588(4) . ?
Dy1 N2 2.599(4) . ?
Dy1 Br1 2.8412(5) . ?
C12 C11 1.368(10) . ?
C12 C13 1.350(10) . ?
C11 C10 1.377(8) . ?
N4 C10 1.339(7) . ?
N4 C14 1.346(7) . ?
C10 C9 1.516(8) . ?
C5 N1 1.334(7) . ?
C5 C4 1.382(8) . ?
C5 C6 1.499(8) . ?
N1 C1 1.340(7) . ?
C4 C3 1.382(11) . ?
C2 C3 1.359(10) . ?
C2 C1 1.367(9) . ?
O1 C21 1.330(6) . ?
C24 C25 1.379(8) . ?
C24 C29 1.386(8) . ?
C24 C23 1.517(7) . ?
O2 C29 1.336(6) . ?
O4 C28 1.360(6) . ?
O4 C30 1.415(6) . ?
C21 C16 1.404(7) . ?
C21 C20 1.398(7) . ?
C16 C17 1.387(8) . ?
C16 C15 1.522(8) . ?
C20 C19 1.384(8) . ?
C20 O3 1.360(6) . ?
C17 C18 1.372(9) . ?
C25 C26 1.366(8) . ?
C28 C29 1.407(7) . ?
C28 C27 1.383(7) . ?
C19 C18 1.385(9) . ?
C27 C26 1.381(8) . ?
N3 C23 1.499(6) . ?
N3 C8 1.491(6) . ?
N3 C9 1.479(6) . ?
C15 N2 1.479(7) . ?
N2 C7 1.483(6) . ?
N2 C6 1.482(6) . ?
C13 C14 1.376(9) . ?
O3 C22 1.434(6) . ?
C7 C8 1.515(7) . ?

loop_
_twin_individual_id
_twin_individual_mass_fraction_refined
1 0.483(13)
2 0.517(13)
